data_7111925
loop_
_publ_author_name
'Chunmiao Han'
'Liping Zhu'
'Fangchao Zhao'
'Zhen Zhang'
'Jianzhe Wang'
'Zhaopeng Deng'
'Hui Xu'
'Jing Li'
'Dongge Ma'
'Pengfei Yan'

_publ_section_title
;
 Suppressing triplet state extension for highly efficient ambipolar
 phosphine oxide host materials in blue PHOLEDs
;
_journal_name_full Chem.Commun.
_journal_page_first 2670
_journal_paper_doi 10.1039/c3cc49020c
_journal_volume 50
_journal_year 2014
_chemical_formula_sum 'C60 H41 Cl2 N O3 P2'
_chemical_formula_weight 956.84
_chemical_name_systematic
; 
 ? 
;
_space_group_IT_number 2
_symmetry_space_group_name_Hall '-P 1'
_symmetry_space_group_name_H-M 'P -1'
_atom_sites_solution_hydrogens geom
_atom_sites_solution_primary direct
_atom_sites_solution_secondary difmap
_audit_creation_method SHELXL-97
_cell_angle_alpha 77.790(4)
_cell_angle_beta 87.938(3)
_cell_angle_gamma 84.139(4)
_cell_formula_units_Z 2
_cell_length_a 9.4462(4)
_cell_length_b 11.4419(6)
_cell_length_c 21.7054(8)
_cell_measurement_temperature 273(2)
_cell_volume 2280.67(18)
_computing_structure_refinement 'SHELXL-97 (Sheldrick, 1997)'
_computing_structure_solution 'SHELXS-97 (Sheldrick, 1990)'
_diffrn_ambient_temperature 273(2)
_diffrn_measured_fraction_theta_full 0.998
_diffrn_measured_fraction_theta_max 0.998
_diffrn_radiation_monochromator graphite
_diffrn_radiation_source 'fine-focus sealed tube'
_diffrn_radiation_type MoK\a
_diffrn_radiation_wavelength 0.71073
_diffrn_reflns_av_R_equivalents 0.0302
_diffrn_reflns_av_sigmaI/netI 0.0332
_diffrn_reflns_limit_h_max 11
_diffrn_reflns_limit_h_min -11
_diffrn_reflns_limit_k_max 14
_diffrn_reflns_limit_k_min -14
_diffrn_reflns_limit_l_max 27
_diffrn_reflns_limit_l_min -27
_diffrn_reflns_number 30287
_diffrn_reflns_theta_full 26.37
_diffrn_reflns_theta_max 26.37
_diffrn_reflns_theta_min 3.06
_exptl_absorpt_coefficient_mu 0.262
_exptl_absorpt_correction_T_max 0.9618
_exptl_absorpt_correction_T_min 0.9520
_exptl_crystal_density_diffrn 1.333
_exptl_crystal_density_method 'not measured'
_exptl_crystal_F_000 910
_exptl_crystal_size_max 0.19
_exptl_crystal_size_mid 0.17
_exptl_crystal_size_min 0.15
_refine_diff_density_max 1.577
_refine_diff_density_min -0.856
_refine_diff_density_rms 0.077
_refine_ls_extinction_method none
_refine_ls_goodness_of_fit_ref 1.721
_refine_ls_hydrogen_treatment mixed
_refine_ls_matrix_type full
_refine_ls_number_parameters 568
_refine_ls_number_reflns 9316
_refine_ls_number_restraints 0
_refine_ls_restrained_S_all 1.721
_refine_ls_R_factor_all 0.0990
_refine_ls_R_factor_gt 0.0785
_refine_ls_shift/su_max 0.268
_refine_ls_shift/su_mean 0.022
_refine_ls_structure_factor_coef Fsqd
_refine_ls_weighting_details 'calc w=1/[\s^2^(Fo^2^)+(0.1000P)^2^+0.0000P] where P=(Fo^2^+2Fc^2^)/3'
_refine_ls_weighting_scheme calc
_refine_ls_wR_factor_gt 0.2418
_refine_ls_wR_factor_ref 0.2552
_reflns_number_gt 7042
_reflns_number_total 9316
_reflns_threshold_expression >2sigma(I)
_cod_data_source_file c3cc49020c.txt
_cod_data_source_block 130910-wjz1
_cod_depositor_comments
;

2018-02-22
Z value and formula fixed to values more according to usual
chemical conventions.                 miguel
;
_cod_original_formula_sum 'C120 H0 Cl4 N2 O6 P4'
_cod_original_formula_weight 1830.90
_cod_original_formula_units_Z 1
_cod_database_code 7111925

loop_
_symmetry_equiv_pos_as_xyz
'x, y, z'
'-x, -y, -z'

loop_
_atom_site_label
_atom_site_type_symbol
_atom_site_fract_x
_atom_site_fract_y
_atom_site_fract_z
_atom_site_U_iso_or_equiv
_atom_site_adp_type
_atom_site_occupancy
_atom_site_symmetry_multiplicity
_atom_site_calc_flag
_atom_site_refinement_flags
P1 P 0.86987(8) -0.05404(6) 0.14535(3) 0.0368(2) Uani 1 1 d .
P4 P 0.46569(9) 0.32206(7) 0.17059(4) 0.0416(2) Uani 1 1 d .
O4 O 0.6166(2) 0.06359(17) 0.19931(9) 0.0408(5) Uani 1 1 d .
O6 O 0.8698(2) 0.05761(19) 0.09618(10) 0.0503(6) Uani 1 1 d .
O18 O 0.3602(3) 0.4222(2) 0.18021(11) 0.0694(8) Uani 1 1 d .
N27 N 0.3085(3) 0.3416(3) 0.58595(13) 0.0566(7) Uani 1 1 d .
C2 C 0.5591(5) 0.3059(4) 0.6238(2) 0.0739(11) Uani 1 1 d .
H2A H 0.5949 0.2646 0.5931 0.089 Uiso 1 1 calc R
C4 C 1.1795(3) -0.3490(3) 0.08809(17) 0.0538(9) Uani 1 1 d .
H4A H 1.2441 -0.4074 0.0761 0.065 Uiso 1 1 calc R
C6 C 0.6453(6) 0.3276(5) 0.6701(3) 0.0946(16) Uani 1 1 d .
H6A H 0.7411 0.2990 0.6706 0.113 Uiso 1 1 calc R
C11 C 0.9876(3) -0.1743(3) 0.12488(13) 0.0377(6) Uani 1 1 d .
C12 C 1.0283(3) -0.2809(3) 0.16673(15) 0.0466(7) Uani 1 1 d .
H12A H 0.9911 -0.2944 0.2076 0.056 Uiso 1 1 calc R
C13 C 0.4875(3) 0.2141(3) 0.24490(13) 0.0374(6) Uani 1 1 d .
C14 C 0.6956(3) -0.1087(2) 0.15894(13) 0.0350(6) Uani 1 1 d .
C15 C 0.4169(4) 0.3340(3) 0.42101(15) 0.0570(9) Uani 1 1 d .
H15A H 0.4565 0.3843 0.3869 0.068 Uiso 1 1 calc R
C16 C 0.5838(3) -0.0417(3) 0.18215(13) 0.0381(6) Uani 1 1 d .
C19 C 0.4333(3) 0.1750(3) 0.35776(14) 0.0462(7) Uani 1 1 d .
C22 C 0.6635(3) -0.2104(3) 0.13689(15) 0.0463(7) Uani 1 1 d .
H22A H 0.7360 -0.2577 0.1211 0.056 Uiso 1 1 calc R
C24 C 0.4333(3) 0.2523(3) 0.29853(13) 0.0403(7) Uani 1 1 d .
H24A H 0.3958 0.3318 0.2949 0.048 Uiso 1 1 calc R
C29 C 0.4085(3) 0.2453(3) 0.11262(13) 0.0432(7) Uani 1 1 d .
C34 C 0.4176(4) 0.3490(3) 0.62594(15) 0.0555(9) Uani 1 1 d .
C36 C 0.5473(3) 0.0953(3) 0.25113(14) 0.0403(7) Uani 1 1 d .
C37 C 0.9363(3) -0.0391(3) 0.22049(15) 0.0439(7) Uani 1 1 d .
C42 C 0.5022(4) 0.1963(3) 0.07210(14) 0.0474(8) Uani 1 1 d .
H42A H 0.5995 0.2015 0.0741 0.057 Uiso 1 1 calc R
C48 C 0.6343(4) 0.3713(3) 0.14209(16) 0.0510(8) Uani 1 1 d .
C51 C 0.7597(4) 0.3309(4) 0.1723(2) 0.0750(12) Uani 1 1 d .
H51A H 0.7624 0.2718 0.2091 0.090 Uiso 1 1 calc R
C52 C 1.1239(4) -0.3672(3) 0.14827(16) 0.0502(8) Uani 1 1 d .
H52A H 1.1506 -0.4382 0.1768 0.060 Uiso 1 1 calc R
C55 C 1.0459(3) -0.1581(3) 0.06335(14) 0.0499(8) Uani 1 1 d .
H55A H 1.0203 -0.0875 0.0342 0.060 Uiso 1 1 calc R
C56 C 0.4450(3) -0.0706(3) 0.18408(16) 0.0514(8) Uani 1 1 d .
H56A H 0.3724 -0.0247 0.2007 0.062 Uiso 1 1 calc R
C57 C 0.5253(4) -0.2399(3) 0.13861(17) 0.0585(9) Uani 1 1 d .
H57A H 0.5050 -0.3079 0.1248 0.070 Uiso 1 1 calc R
C60 C 0.2128(4) 0.1777(5) 0.06602(19) 0.0792(13) Uani 1 1 d .
H60A H 0.1158 0.1715 0.0641 0.095 Uiso 1 1 calc R
C63 C 0.1841(4) 0.3994(3) 0.60587(15) 0.0562(9) Uani 1 1 d .
C66 C 0.4855(4) 0.0555(3) 0.36056(16) 0.0614(10) Uani 1 1 d .
H66A H 0.4825 0.0013 0.3990 0.074 Uiso 1 1 calc R
C67 C 0.3298(4) 0.3018(3) 0.52769(14) 0.0516(8) Uani 1 1 d .
C70 C 0.3904(4) 0.2200(3) 0.41584(14) 0.0482(8) Uani 1 1 d .
C71 C 0.5411(4) 0.0148(3) 0.30875(16) 0.0572(9) Uani 1 1 d .
H71A H 0.5742 -0.0657 0.3122 0.069 Uiso 1 1 calc R
C73 C 0.3617(4) 0.4091(3) 0.67275(15) 0.0567(9) Uani 1 1 d .
C77 C 0.4162(4) -0.1682(3) 0.16097(17) 0.0569(9) Uani 1 1 d .
H77A H 0.3227 -0.1865 0.1603 0.068 Uiso 1 1 calc R
C78 C 1.1401(4) -0.2454(4) 0.04600(17) 0.0593(9) Uani 1 1 d .
H78A H 1.1774 -0.2338 0.0051 0.071 Uiso 1 1 calc R
C81 C 0.2129(4) 0.4393(3) 0.66046(15) 0.0585(9) Uani 1 1 d .
C82 C 1.0731(5) -0.0180(5) 0.3277(2) 0.0918(15) Uani 1 1 d .
H82A H 1.1195 -0.0113 0.3637 0.110 Uiso 1 1 calc R
C85 C 0.9115(4) -0.1154(3) 0.27714(15) 0.0574(9) Uani 1 1 d .
H85A H 0.8485 -0.1735 0.2792 0.069 Uiso 1 1 calc R
C86 C 0.8858(6) 0.3805(6) 0.1464(4) 0.119(2) Uani 1 1 d .
H86A H 0.9725 0.3554 0.1664 0.142 Uiso 1 1 calc R
C90 C 0.5929(7) 0.3908(5) 0.7160(2) 0.0911(16) Uani 1 1 d .
H90A H 0.6542 0.4060 0.7454 0.109 Uiso 1 1 calc R
C93 C -0.0342(7) 0.5154(5) 0.6628(3) 0.1063(18) Uani 1 1 d .
H93A H -0.1100 0.5529 0.6822 0.128 Uiso 1 1 calc R
C94 C 0.4528(6) 0.4297(4) 0.71762(18) 0.0794(14) Uani 1 1 d .
H94A H 0.4174 0.4702 0.7487 0.095 Uiso 1 1 calc R
C95 C 1.0964(5) 0.0579(5) 0.2726(2) 0.0959(16) Uani 1 1 d .
H95A H 1.1587 0.1165 0.2707 0.115 Uiso 1 1 calc R
C96 C 0.3857(4) 0.3747(3) 0.47600(16) 0.0625(10) Uani 1 1 d .
H96A H 0.4027 0.4524 0.4780 0.075 Uiso 1 1 calc R
C98 C 0.2638(4) 0.2365(4) 0.10892(16) 0.0645(11) Uani 1 1 d .
H98A H 0.2005 0.2705 0.1355 0.077 Uiso 1 1 calc R
C99 C 0.8778(9) 0.4681(7) 0.0904(4) 0.128(3) Uani 1 1 d .
H99A H 0.9598 0.5008 0.0727 0.154 Uiso 1 1 calc R
C100 C 0.4491(4) 0.1389(4) 0.02825(16) 0.0634(10) Uani 1 1 d .
H10A H 0.5112 0.1077 0.0002 0.076 Uiso 1 1 calc R
C104 C 0.3272(5) 0.1489(4) 0.46699(17) 0.0693(11) Uani 1 1 d .
H10B H 0.3037 0.0735 0.4638 0.083 Uiso 1 1 calc R
C105 C 0.9801(5) -0.1062(4) 0.33129(19) 0.0795(13) Uani 1 1 d .
H10C H 0.9641 -0.1584 0.3694 0.095 Uiso 1 1 calc R
C107 C 0.7552(11) 0.5041(6) 0.0629(3) 0.134(3) Uani 1 1 d .
H10D H 0.7525 0.5612 0.0253 0.161 Uiso 1 1 calc R
C108 C 1.0275(4) 0.0489(4) 0.2181(2) 0.0688(11) Uani 1 1 d .
H10E H 1.0430 0.1021 0.1802 0.083 Uiso 1 1 calc R
C110 C 0.6320(6) 0.4608(4) 0.0872(2) 0.0859(14) Uani 1 1 d .
H11A H 0.5462 0.4907 0.0674 0.103 Uiso 1 1 calc R
C112 C 0.2983(5) 0.1880(4) 0.52309(17) 0.0696(11) Uani 1 1 d .
H11B H 0.2580 0.1382 0.5573 0.083 Uiso 1 1 calc R
C120 C 0.0506(5) 0.4187(4) 0.5796(2) 0.0790(12) Uani 1 1 d .
H12B H 0.0328 0.3925 0.5432 0.095 Uiso 1 1 calc R
C124 C 0.1021(6) 0.4981(4) 0.6898(2) 0.0865(14) Uani 1 1 d .
H12C H 0.1176 0.5253 0.7262 0.104 Uiso 1 1 calc R
C128 C -0.0557(5) 0.4786(6) 0.6100(3) 0.1029(17) Uani 1 1 d .
H12D H -0.1461 0.4938 0.5927 0.123 Uiso 1 1 calc R
C130 C 0.3061(5) 0.1283(4) 0.02621(18) 0.0786(13) Uani 1 1 d .
H13A H 0.2721 0.0876 -0.0022 0.094 Uiso 1 1 calc R
Cl1 Cl 0.8019(5) 0.1778(4) 0.38386(18) 0.2748(19) Uani 1 1 d .
Cl8 Cl 0.8349(6) 0.2025(6) 0.50750(17) 0.369(3) Uani 1 1 d .
C18 C 0.8434(16) 0.2468(10) 0.4363(4) 0.279(8) Uani 1 1 d .
H18B H 0.9413 0.2639 0.4270 0.335 Uiso 1 1 calc R
H18A H 0.7865 0.3238 0.4276 0.335 Uiso 1 1 calc R

loop_
_atom_site_aniso_label
_atom_site_aniso_U_11
_atom_site_aniso_U_22
_atom_site_aniso_U_33
_atom_site_aniso_U_23
_atom_site_aniso_U_13
_atom_site_aniso_U_12
P1 0.0360(4) 0.0313(4) 0.0397(4) -0.0031(3) 0.0051(3) 0.0022(3)
P4 0.0476(5) 0.0358(4) 0.0379(4) -0.0077(3) 0.0051(3) 0.0099(3)
O4 0.0389(11) 0.0331(11) 0.0512(12) -0.0139(9) 0.0100(9) -0.0010(8)
O6 0.0494(13) 0.0387(12) 0.0538(13) 0.0053(10) 0.0077(10) 0.0035(10)
O18 0.0879(19) 0.0571(16) 0.0522(14) -0.0084(12) 0.0022(13) 0.0381(14)
N27 0.0619(18) 0.069(2) 0.0418(15) -0.0167(14) 0.0013(13) -0.0101(15)
C2 0.080(3) 0.073(3) 0.066(2) -0.006(2) -0.004(2) -0.011(2)
C4 0.0387(17) 0.051(2) 0.075(2) -0.0277(18) -0.0029(16) 0.0088(15)
C6 0.082(3) 0.084(3) 0.105(4) 0.021(3) -0.032(3) -0.019(3)
C11 0.0331(14) 0.0425(16) 0.0351(14) -0.0057(12) 0.0033(11) 0.0016(12)
C12 0.0506(18) 0.0424(17) 0.0426(17) -0.0048(14) 0.0011(14) 0.0066(14)
C13 0.0334(15) 0.0341(15) 0.0434(16) -0.0083(12) 0.0012(12) 0.0021(12)
C14 0.0368(15) 0.0322(14) 0.0346(14) -0.0054(11) -0.0007(11) 0.0003(11)
C15 0.080(3) 0.051(2) 0.0392(17) -0.0061(15) 0.0128(16) -0.0178(18)
C16 0.0396(16) 0.0321(15) 0.0407(15) -0.0048(12) 0.0022(12) -0.0014(12)
C19 0.0518(19) 0.0442(18) 0.0418(16) -0.0085(14) 0.0086(14) -0.0052(14)
C22 0.0494(18) 0.0428(17) 0.0486(17) -0.0157(14) 0.0053(14) -0.0017(14)
C24 0.0441(16) 0.0348(15) 0.0413(16) -0.0101(12) 0.0033(13) 0.0026(13)
C29 0.0388(16) 0.0518(18) 0.0354(15) -0.0039(13) 0.0008(12) 0.0011(14)
C34 0.069(2) 0.055(2) 0.0437(18) -0.0053(15) -0.0041(16) -0.0171(17)
C36 0.0384(16) 0.0369(16) 0.0446(16) -0.0098(13) 0.0042(13) 0.0019(12)
C37 0.0372(16) 0.0441(18) 0.0515(18) -0.0152(14) 0.0027(13) 0.0012(13)
C42 0.0486(18) 0.0505(19) 0.0445(17) -0.0128(14) 0.0068(14) -0.0075(15)
C48 0.069(2) 0.0372(17) 0.0526(19) -0.0218(15) 0.0163(16) -0.0139(16)
C51 0.058(2) 0.067(3) 0.105(3) -0.027(2) 0.017(2) -0.015(2)
C52 0.0525(19) 0.0391(17) 0.056(2) -0.0094(15) -0.0106(15) 0.0096(14)
C55 0.0513(19) 0.0501(19) 0.0412(17) -0.0008(14) 0.0082(14) 0.0067(15)
C56 0.0404(17) 0.0496(19) 0.063(2) -0.0106(16) 0.0048(15) -0.0024(14)
C57 0.068(2) 0.052(2) 0.063(2) -0.0205(17) 0.0025(17) -0.0215(18)
C60 0.056(2) 0.130(4) 0.052(2) -0.009(2) -0.0068(18) -0.030(2)
C63 0.065(2) 0.062(2) 0.0420(18) -0.0098(16) 0.0110(16) -0.0149(18)
C66 0.095(3) 0.0417(19) 0.0422(18) 0.0004(15) 0.0073(18) -0.0032(18)
C67 0.062(2) 0.059(2) 0.0362(16) -0.0126(15) 0.0016(15) -0.0102(17)
C70 0.057(2) 0.0472(18) 0.0402(16) -0.0085(14) 0.0035(14) -0.0069(15)
C71 0.077(2) 0.0356(17) 0.0532(19) -0.0050(15) 0.0134(17) 0.0084(16)
C73 0.086(3) 0.049(2) 0.0340(16) 0.0015(14) -0.0012(16) -0.0236(18)
C77 0.051(2) 0.060(2) 0.063(2) -0.0145(18) 0.0064(16) -0.0197(17)
C78 0.056(2) 0.070(2) 0.052(2) -0.0208(18) 0.0157(16) 0.0018(18)
C81 0.082(3) 0.058(2) 0.0355(17) -0.0053(15) 0.0113(17) -0.0195(19)
C82 0.087(3) 0.126(5) 0.074(3) -0.046(3) -0.015(3) -0.009(3)
C85 0.066(2) 0.057(2) 0.0481(19) -0.0095(16) 0.0012(17) -0.0063(18)
C86 0.073(3) 0.133(5) 0.176(6) -0.081(5) 0.042(4) -0.045(3)
C90 0.115(4) 0.085(3) 0.072(3) 0.004(3) -0.035(3) -0.030(3)
C93 0.099(4) 0.112(4) 0.103(4) -0.025(4) 0.046(3) 0.001(3)
C94 0.129(4) 0.068(3) 0.043(2) -0.0005(18) -0.013(2) -0.038(3)
C95 0.092(4) 0.131(5) 0.085(3) -0.048(3) 0.007(3) -0.054(3)
C96 0.089(3) 0.056(2) 0.0484(19) -0.0167(17) 0.0100(18) -0.025(2)
C98 0.0443(19) 0.100(3) 0.0463(19) -0.008(2) 0.0040(15) -0.0085(19)
C99 0.145(6) 0.127(6) 0.146(6) -0.079(5) 0.093(5) -0.104(5)
C100 0.077(3) 0.072(3) 0.046(2) -0.0196(18) 0.0125(17) -0.022(2)
C104 0.104(3) 0.057(2) 0.054(2) -0.0204(18) 0.025(2) -0.032(2)
C105 0.092(3) 0.093(3) 0.052(2) -0.013(2) -0.007(2) -0.003(3)
C107 0.218(8) 0.116(5) 0.093(4) -0.039(4) 0.058(5) -0.122(6)
C108 0.066(2) 0.077(3) 0.069(2) -0.020(2) 0.0051(19) -0.027(2)
C110 0.139(4) 0.065(3) 0.060(2) -0.012(2) 0.020(3) -0.049(3)
C112 0.103(3) 0.058(2) 0.048(2) -0.0084(17) 0.024(2) -0.025(2)
C120 0.072(3) 0.101(4) 0.061(2) -0.011(2) 0.006(2) -0.013(2)
C124 0.118(4) 0.083(3) 0.060(3) -0.022(2) 0.034(3) -0.016(3)
C128 0.067(3) 0.137(5) 0.097(4) -0.015(4) 0.017(3) 0.003(3)
C130 0.097(3) 0.096(3) 0.048(2) -0.010(2) -0.010(2) -0.043(3)
Cl1 0.305(4) 0.309(4) 0.269(4) -0.181(4) -0.015(3) -0.050(3)
Cl8 0.428(7) 0.568(9) 0.151(3) -0.071(4) -0.005(3) -0.240(7)
C18 0.54(2) 0.190(10) 0.122(7) 0.008(7) -0.121(10) -0.131(12)

loop_
_atom_type_symbol
_atom_type_description
_atom_type_scat_dispersion_real
_atom_type_scat_dispersion_imag
_atom_type_scat_source
C C 0.0033 0.0016 'International Tables Vol C Tables 4.2.6.8 and 6.1.1.4'
H H 0.0000 0.0000 'International Tables Vol C Tables 4.2.6.8 and 6.1.1.4'
Cl Cl 0.1484 0.1585 'International Tables Vol C Tables 4.2.6.8 and 6.1.1.4'
N N 0.0061 0.0033 'International Tables Vol C Tables 4.2.6.8 and 6.1.1.4'
O O 0.0106 0.0060 'International Tables Vol C Tables 4.2.6.8 and 6.1.1.4'
P P 0.1023 0.0942 'International Tables Vol C Tables 4.2.6.8 and 6.1.1.4'

loop_
_geom_angle_atom_site_label_1
_geom_angle_atom_site_label_2
_geom_angle_atom_site_label_3
_geom_angle
O6 P1 C11 111.84(13)
O6 P1 C37 113.27(14)
C11 P1 C37 103.56(13)
O6 P1 C14 112.87(13)
C11 P1 C14 106.55(13)
C37 P1 C14 108.12(14)
O18 P4 C48 112.86(17)
O18 P4 C29 112.08(15)
C48 P4 C29 105.18(14)
O18 P4 C13 108.47(13)
C48 P4 C13 110.02(15)
C29 P4 C13 108.11(14)
C36 O4 C16 118.0(2)
C34 N27 C63 108.5(3)
C34 N27 C67 124.2(3)
C63 N27 C67 126.3(3)
C34 C2 C6 116.3(4)
C34 C2 H2A 121.9
C6 C2 H2A 121.9
C78 C4 C52 120.0(3)
C78 C4 H4A 120.0
C52 C4 H4A 120.0
C90 C6 C2 122.4(5)
C90 C6 H6A 118.8
C2 C6 H6A 118.8
C12 C11 C55 117.8(3)
C12 C11 P1 123.9(2)
C55 C11 P1 118.3(2)
C52 C12 C11 120.6(3)
C52 C12 H12A 119.7
C11 C12 H12A 119.7
C36 C13 C24 118.6(3)
C36 C13 P4 124.8(2)
C24 C13 P4 116.6(2)
C16 C14 C22 117.4(3)
C16 C14 P1 120.8(2)
C22 C14 P1 121.0(2)
C96 C15 C70 121.2(3)
C96 C15 H15A 119.4
C70 C15 H15A 119.4
C14 C16 O4 116.3(2)
C14 C16 C56 122.7(3)
O4 C16 C56 120.8(3)
C24 C19 C66 116.9(3)
C24 C19 C70 121.5(3)
C66 C19 C70 121.4(3)
C57 C22 C14 120.4(3)
C57 C22 H22A 119.8
C14 C22 H22A 119.8
C19 C24 C13 122.2(3)
C19 C24 H24A 118.9
C13 C24 H24A 118.9
C42 C29 C98 119.4(3)
C42 C29 P4 123.0(2)
C98 C29 P4 117.6(3)
C2 C34 N27 128.8(3)
C2 C34 C73 122.4(3)
N27 C34 C73 108.8(3)
O4 C36 C13 117.6(3)
O4 C36 C71 122.0(3)
C13 C36 C71 120.3(3)
C108 C37 C85 119.5(3)
C108 C37 P1 116.1(3)
C85 C37 P1 124.2(3)
C29 C42 C100 119.4(3)
C29 C42 H42A 120.3
C100 C42 H42A 120.3
C51 C48 C110 119.8(4)
C51 C48 P4 123.9(3)
C110 C48 P4 116.2(3)
C48 C51 C86 118.7(5)
C48 C51 H51A 120.6
C86 C51 H51A 120.6
C12 C52 C4 120.5(3)
C12 C52 H52A 119.7
C4 C52 H52A 119.7
C11 C55 C78 120.6(3)
C11 C55 H55A 119.7
C78 C55 H55A 119.7
C77 C56 C16 118.7(3)
C77 C56 H56A 120.6
C16 C56 H56A 120.6
C22 C57 C77 120.0(3)
C22 C57 H57A 120.0
C77 C57 H57A 120.0
C130 C60 C98 119.8(4)
C130 C60 H60A 120.1
C98 C60 H60A 120.1
C120 C63 N27 129.3(3)
C120 C63 C81 122.1(4)
N27 C63 C81 108.6(3)
C71 C66 C19 122.6(3)
C71 C66 H66A 118.7
C19 C66 H66A 118.7
C96 C67 C112 119.0(3)
C96 C67 N27 120.2(3)
C112 C67 N27 120.7(3)
C15 C70 C104 117.8(3)
C15 C70 C19 120.4(3)
C104 C70 C19 121.7(3)
C66 C71 C36 119.2(3)
C66 C71 H71A 120.4
C36 C71 H71A 120.4
C34 C73 C94 119.1(4)
C34 C73 C81 106.8(3)
C94 C73 C81 134.1(4)
C56 C77 C57 120.7(3)
C56 C77 H77A 119.6
C57 C77 H77A 119.6
C4 C78 C55 120.6(3)
C4 C78 H78A 119.7
C55 C78 H78A 119.7
C124 C81 C63 118.7(4)
C124 C81 C73 133.9(4)
C63 C81 C73 107.3(3)
C95 C82 C105 120.6(4)
C95 C82 H82A 119.7
C105 C82 H82A 119.7
C37 C85 C105 120.4(4)
C37 C85 H85A 119.8
C105 C85 H85A 119.8
C99 C86 C51 119.0(6)
C99 C86 H86A 120.5
C51 C86 H86A 120.5
C94 C90 C6 119.8(4)
C94 C90 H90A 120.1
C6 C90 H90A 120.1
C128 C93 C124 120.8(5)
C128 C93 H93A 119.6
C124 C93 H93A 119.6
C90 C94 C73 120.0(5)
C90 C94 H94A 120.0
C73 C94 H94A 120.0
C82 C95 C108 120.3(4)
C82 C95 H95A 119.8
C108 C95 H95A 119.8
C67 C96 C15 120.8(3)
C67 C96 H96A 119.6
C15 C96 H96A 119.6
C29 C98 C60 120.6(4)
C29 C98 H98A 119.7
C60 C98 H98A 119.7
C107 C99 C86 120.3(5)
C107 C99 H99A 119.9
C86 C99 H99A 119.9
C42 C100 C130 120.5(4)
C42 C100 H10A 119.7
C130 C100 H10A 119.7
C112 C104 C70 121.4(4)
C112 C104 H10B 119.3
C70 C104 H10B 119.3
C85 C105 C82 119.2(4)
C85 C105 H10C 120.4
C82 C105 H10C 120.4
C110 C107 C99 122.2(7)
C110 C107 H10D 118.9
C99 C107 H10D 118.9
C37 C108 C95 120.0(4)
C37 C108 H10E 120.0
C95 C108 H10E 120.0
C107 C110 C48 119.9(6)
C107 C110 H11A 120.1
C48 C110 H11A 120.1
C104 C112 C67 119.6(3)
C104 C112 H11B 120.2
C67 C112 H11B 120.2
C63 C120 C128 117.1(4)
C63 C120 H12B 121.4
C128 C120 H12B 121.5
C81 C124 C93 118.3(4)
C81 C124 H12C 120.8
C93 C124 H12C 120.9
C93 C128 C120 122.9(5)
C93 C128 H12D 118.6
C120 C128 H12D 118.6
C60 C130 C100 120.2(4)
C60 C130 H13A 119.9
C100 C130 H13A 119.9
Cl8 C18 Cl1 126.8(8)
Cl8 C18 H18B 105.6
Cl1 C18 H18B 105.6
Cl8 C18 H18A 105.6
Cl1 C18 H18A 105.6
H18B C18 H18A 106.1

loop_
_geom_bond_atom_site_label_1
_geom_bond_atom_site_label_2
_geom_bond_distance
P1 O6 1.481(2)
P1 C11 1.800(3)
P1 C37 1.816(3)
P1 C14 1.812(3)
P4 O18 1.484(2)
P4 C48 1.789(4)
P4 C29 1.805(3)
P4 C13 1.816(3)
O4 C36 1.377(3)
O4 C16 1.400(3)
N27 C34 1.391(4)
N27 C63 1.389(5)
N27 C67 1.433(4)
C2 C34 1.379(6)
C2 C6 1.394(6)
C2 H2A 0.9300
C4 C78 1.361(5)
C4 C52 1.372(5)
C4 H4A 0.9300
C6 C90 1.398(8)
C6 H6A 0.9300
C11 C12 1.385(4)
C11 C55 1.409(4)
C12 C52 1.382(4)
C12 H12A 0.9300
C13 C36 1.399(4)
C13 C24 1.391(4)
C14 C16 1.384(4)
C14 C22 1.411(4)
C15 C96 1.382(5)
C15 C70 1.381(5)
C15 H15A 0.9300
C16 C56 1.382(4)
C19 C24 1.398(4)
C19 C66 1.395(5)
C19 C70 1.488(4)
C22 C57 1.379(5)
C22 H22A 0.9300
C24 H24A 0.9300
C29 C42 1.386(4)
C29 C98 1.387(5)
C34 C73 1.403(5)
C36 C71 1.391(4)
C37 C108 1.381(5)
C37 C85 1.377(5)
C42 C100 1.398(5)
C42 H42A 0.9300
C48 C51 1.365(5)
C48 C110 1.396(5)
C51 C86 1.418(7)
C51 H51A 0.9300
C52 H52A 0.9300
C55 C78 1.374(4)
C55 H55A 0.9300
C56 C77 1.371(5)
C56 H56A 0.9300
C57 C77 1.390(5)
C57 H57A 0.9300
C60 C130 1.376(6)
C60 C98 1.384(6)
C60 H60A 0.9300
C63 C120 1.381(5)
C63 C81 1.402(5)
C66 C71 1.374(5)
C66 H66A 0.9300
C67 C96 1.373(5)
C67 C112 1.389(5)
C70 C104 1.386(5)
C71 H71A 0.9300
C73 C94 1.394(5)
C73 C81 1.434(5)
C77 H77A 0.9300
C78 H78A 0.9300
C81 C124 1.394(6)
C82 C95 1.347(7)
C82 C105 1.393(7)
C82 H82A 0.9300
C85 C105 1.390(5)
C85 H85A 0.9300
C86 C99 1.402(10)
C86 H86A 0.9300
C90 C94 1.354(7)
C90 H90A 0.9300
C93 C128 1.331(8)
C93 C124 1.412(7)
C93 H93A 0.9300
C94 H94A 0.9300
C95 C108 1.398(6)
C95 H95A 0.9300
C96 H96A 0.9300
C98 H98A 0.9300
C99 C107 1.310(10)
C99 H99A 0.9300
C100 C130 1.372(6)
C100 H10A 0.9300
C104 C112 1.393(5)
C104 H10B 0.9300
C105 H10C 0.9300
C107 C110 1.357(8)
C107 H10D 0.9300
C108 H10E 0.9300
C110 H11A 0.9300
C112 H11B 0.9300
C120 C128 1.384(6)
C120 H12B 0.9300
C124 H12C 0.9300
C128 H12D 0.9300
C130 H13A 0.9300
Cl1 C18 1.597(9)
Cl8 C18 1.523(9)
C18 H18B 0.9700
C18 H18A 0.9700

loop_
_geom_torsion_atom_site_label_1
_geom_torsion_atom_site_label_2
_geom_torsion_atom_site_label_3
_geom_torsion_atom_site_label_4
_geom_torsion
C34 C2 C6 C90 -0.8(7)
O6 P1 C11 C12 167.7(3)
C37 P1 C11 C12 45.4(3)
C14 P1 C11 C12 -68.6(3)
O6 P1 C11 C55 -10.1(3)
C37 P1 C11 C55 -132.4(3)
C14 P1 C11 C55 113.7(3)
C55 C11 C12 C52 0.5(5)
P1 C11 C12 C52 -177.3(2)
O18 P4 C13 C36 162.3(3)
C48 P4 C13 C36 -73.8(3)
C29 P4 C13 C36 40.5(3)
O18 P4 C13 C24 -14.1(3)
C48 P4 C13 C24 109.8(2)
C29 P4 C13 C24 -135.9(2)
O6 P1 C14 C16 -63.8(3)
C11 P1 C14 C16 173.1(2)
C37 P1 C14 C16 62.3(3)
O6 P1 C14 C22 105.9(2)
C11 P1 C14 C22 -17.3(3)
C37 P1 C14 C22 -128.0(2)
C22 C14 C16 O4 -175.4(2)
P1 C14 C16 O4 -5.4(3)
C22 C14 C16 C56 -0.2(4)
P1 C14 C16 C56 169.7(2)
C36 O4 C16 C14 -143.6(3)
C36 O4 C16 C56 41.1(4)
C16 C14 C22 C57 0.2(4)
P1 C14 C22 C57 -169.7(3)
C66 C19 C24 C13 -2.4(5)
C70 C19 C24 C13 172.9(3)
C36 C13 C24 C19 -1.8(5)
P4 C13 C24 C19 174.9(2)
O18 P4 C29 C42 146.0(3)
C48 P4 C29 C42 23.0(3)
C13 P4 C29 C42 -94.5(3)
O18 P4 C29 C98 -33.6(3)
C48 P4 C29 C98 -156.6(3)
C13 P4 C29 C98 85.9(3)
C6 C2 C34 N27 179.4(4)
C6 C2 C34 C73 -1.4(6)
C63 N27 C34 C2 -179.1(4)
C67 N27 C34 C2 -10.1(6)
C63 N27 C34 C73 1.6(4)
C67 N27 C34 C73 170.6(3)
C16 O4 C36 C13 -131.9(3)
C16 O4 C36 C71 50.7(4)
C24 C13 C36 O4 -171.9(3)
P4 C13 C36 O4 11.8(4)
C24 C13 C36 C71 5.5(5)
P4 C13 C36 C71 -170.8(3)
O6 P1 C37 C108 -24.7(3)
C11 P1 C37 C108 96.6(3)
C14 P1 C37 C108 -150.6(3)
O6 P1 C37 C85 161.2(3)
C11 P1 C37 C85 -77.5(3)
C14 P1 C37 C85 35.3(3)
C98 C29 C42 C100 0.0(5)
P4 C29 C42 C100 -179.6(3)
O18 P4 C48 C51 122.2(3)
C29 P4 C48 C51 -115.3(3)
C13 P4 C48 C51 0.9(3)
O18 P4 C48 C110 -54.6(3)
C29 P4 C48 C110 67.9(3)
C13 P4 C48 C110 -175.9(3)
C110 C48 C51 C86 -0.6(6)
P4 C48 C51 C86 -177.3(3)
C11 C12 C52 C4 -0.2(5)
C78 C4 C52 C12 -0.3(5)
C12 C11 C55 C78 -0.1(5)
P1 C11 C55 C78 177.8(3)
C14 C16 C56 C77 -1.3(5)
O4 C16 C56 C77 173.6(3)
C14 C22 C57 C77 1.3(5)
C34 N27 C63 C120 177.4(4)
C67 N27 C63 C120 8.7(6)
C34 N27 C63 C81 -2.5(4)
C67 N27 C63 C81 -171.2(3)
C24 C19 C66 C71 3.0(6)
C70 C19 C66 C71 -172.3(4)
C34 N27 C67 C96 -73.8(5)
C63 N27 C67 C96 93.3(5)
C34 N27 C67 C112 104.4(4)
C63 N27 C67 C112 -88.6(5)
C96 C15 C70 C104 2.0(6)
C96 C15 C70 C19 -176.0(3)
C24 C19 C70 C15 -32.4(5)
C66 C19 C70 C15 142.6(4)
C24 C19 C70 C104 149.7(4)
C66 C19 C70 C104 -35.3(5)
C19 C66 C71 C36 0.6(6)
O4 C36 C71 C66 172.3(3)
C13 C36 C71 C66 -5.0(5)
C2 C34 C73 C94 2.1(5)
N27 C34 C73 C94 -178.5(3)
C2 C34 C73 C81 -179.4(3)
N27 C34 C73 C81 -0.1(4)
C16 C56 C77 C57 2.8(5)
C22 C57 C77 C56 -2.9(6)
C52 C4 C78 C55 0.6(6)
C11 C55 C78 C4 -0.4(6)
C120 C63 C81 C124 1.4(6)
N27 C63 C81 C124 -178.7(4)
C120 C63 C81 C73 -177.5(4)
N27 C63 C81 C73 2.4(4)
C34 C73 C81 C124 179.9(4)
C94 C73 C81 C124 -2.0(7)
C34 C73 C81 C63 -1.4(4)
C94 C73 C81 C63 176.7(4)
C108 C37 C85 C105 -1.6(5)
P1 C37 C85 C105 172.3(3)
C48 C51 C86 C99 -0.9(7)
C2 C6 C90 C94 2.2(7)
C6 C90 C94 C73 -1.4(7)
C34 C73 C94 C90 -0.7(6)
C81 C73 C94 C90 -178.6(4)
C105 C82 C95 C108 0.0(8)
C112 C67 C96 C15 -3.2(6)
N27 C67 C96 C15 175.0(3)
C70 C15 C96 C67 1.3(6)
C42 C29 C98 C60 1.1(5)
P4 C29 C98 C60 -179.3(3)
C130 C60 C98 C29 -0.6(6)
C51 C86 C99 C107 0.7(9)
C29 C42 C100 C130 -1.7(5)
C15 C70 C104 C112 -3.4(6)
C19 C70 C104 C112 174.5(4)
C37 C85 C105 C82 0.7(6)
C95 C82 C105 C85 0.1(8)
C86 C99 C107 C110 1.2(10)
C85 C37 C108 C95 1.6(6)
P1 C37 C108 C95 -172.8(3)
C82 C95 C108 C37 -0.8(7)
C99 C107 C110 C48 -2.7(9)
C51 C48 C110 C107 2.4(6)
P4 C48 C110 C107 179.3(4)
C70 C104 C112 C67 1.6(7)
C96 C67 C112 C104 1.7(6)
N27 C67 C112 C104 -176.5(4)
N27 C63 C120 C128 179.4(4)
C81 C63 C120 C128 -0.7(6)
C63 C81 C124 C93 -0.4(6)
C73 C81 C124 C93 178.2(4)
C128 C93 C124 C81 -1.3(8)
C124 C93 C128 C120 2.2(9)
C63 C120 C128 C93 -1.1(8)
C98 C60 C130 C100 -1.0(7)
C42 C100 C130 C60 2.2(6)
